data_2241623
loop_
_publ_author_name
'Dumitru, Florina'
'Englert, Ulli'
'Braun, Beatrice'

_publ_section_title
;
 Orientational disorder in the one-dimensional coordination polymer
 <i>catena</i>-poly[[bis(acetylacetonato-\k^2^<i>O</i>,<i>O</i>')cobalt(II)]-\m-1,4-diazabicyclo[2.2.2]octane-\k^2^<i>N</i>^1^:<i>N</i>^4^]
;
_journal_coeditor_code WM5278
_journal_issue 4
_journal_name_full 'Acta Crystallographica Section E'
_journal_page_first 548
_journal_page_last 551
_journal_paper_doi 10.1107/S205698901600428X
_journal_volume 72
_journal_year 2016
_chemical_formula_iupac '[Co (C5 H7 O2)2 (C6 H12 N2)]'
_chemical_formula_moiety 'C16 H26 Co N2 O4'
_chemical_formula_sum 'C16 H26 Co N2 O4'
_chemical_formula_weight 369.32
_chemical_name_systematic
<i>catena</i>-Poly[[bis(acetylacetonato-\k^2^<i>O</i>,<i>O</i>')cobalt(II)]-\m-1,4-diazabicyclo[2.2.2]octane-\k^2^<i>N</i>^1^:<i>N</i>^4^]
_space_group_crystal_system orthorhombic
_space_group_IT_number 58
_space_group_name_Hall '-P 2 2n'
_space_group_name_H-M_alt 'P n n m'
_symmetry_space_group_name_Hall '-P 2 2n'
_symmetry_space_group_name_H-M 'P n n m'
_atom_sites_solution_hydrogens geom
_audit_creation_method SHELXL-2014/7
_cell_angle_alpha 90
_cell_angle_beta 90
_cell_angle_gamma 90
_cell_formula_units_Z 2
_cell_length_a 7.7468(3)
_cell_length_b 15.1573(4)
_cell_length_c 7.2328(7)
_cell_measurement_reflns_used 16455
_cell_measurement_temperature 100(2)
_cell_measurement_theta_max 29.54
_cell_measurement_theta_min 3.76
_cell_volume 849.28(9)
_computing_cell_refinement
;
X-AREA (Stoe & Cie, 2002)
;
_computing_data_collection
;
X-AREA (Stoe & Cie, 2002)
;
_computing_data_reduction
;
X-RED (Stoe & Cie, 2002)
;
_computing_molecular_graphics
;
DIAMOND (Brandenburg, 1999) and Mercury (Macrae <i>et al.</i>,
2006)
;
_computing_publication_material
;
PLATON (Spek, 2009) and publCIF (Westrip, 2010)
;
_computing_structure_refinement
;
SHELXL2014 (Sheldrick, 2015)
;
_computing_structure_solution
;
SHELXS2013 (Sheldrick, 2008)
;
_diffrn_ambient_temperature 100(2)
_diffrn_detector_area_resol_mean 6.67
_diffrn_measured_fraction_theta_full 0.996
_diffrn_measured_fraction_theta_max 0.997
_diffrn_measurement_device '2-circle goniometer'
_diffrn_measurement_device_type 'Stoe IPDS 2T'
_diffrn_measurement_method 'rotation method'
_diffrn_radiation_monochromator 'plane graphite'
_diffrn_radiation_type 'Mo K\a'
_diffrn_radiation_wavelength 0.71073
_diffrn_reflns_av_R_equivalents 0.0453
_diffrn_reflns_limit_h_max 10
_diffrn_reflns_limit_h_min -10
_diffrn_reflns_limit_k_max 19
_diffrn_reflns_limit_k_min -19
_diffrn_reflns_limit_l_max 9
_diffrn_reflns_limit_l_min -8
_diffrn_reflns_number 11457
_diffrn_reflns_theta_full 25.242
_diffrn_reflns_theta_max 27.486
_diffrn_reflns_theta_min 3.761
_exptl_absorpt_coefficient_mu 1.031
_exptl_absorpt_correction_T_max 0.9599
_exptl_absorpt_correction_T_min 0.6373
_exptl_absorpt_correction_type multi-scan
_exptl_absorpt_process_details
;
(MULABS in <i>PLATON</i>; Spek, 2003)
;
_exptl_crystal_colour 'pale pink'
_exptl_crystal_density_diffrn 1.444
_exptl_crystal_description 'elongated plate'
_exptl_crystal_F_000 390
_exptl_crystal_size_max 0.480
_exptl_crystal_size_mid 0.100
_exptl_crystal_size_min 0.040
_refine_diff_density_max 0.251
_refine_diff_density_min -0.388
_refine_ls_extinction_method none
_refine_ls_goodness_of_fit_ref 1.090
_refine_ls_hydrogen_treatment constr
_refine_ls_matrix_type full
_refine_ls_number_parameters 81
_refine_ls_number_reflns 1045
_refine_ls_number_restraints 0
_refine_ls_restrained_S_all 1.090
_refine_ls_R_factor_all 0.0237
_refine_ls_R_factor_gt 0.0199
_refine_ls_shift/su_max 0.000
_refine_ls_shift/su_mean 0.000
_refine_ls_structure_factor_coef Fsqd
_refine_ls_weighting_details 'w=1/[\s^2^(Fo^2^)+(0.0389P)^2^] where P=(Fo^2^+2Fc^2^)/3'
_refine_ls_weighting_scheme calc
_refine_ls_wR_factor_gt 0.0541
_refine_ls_wR_factor_ref 0.0550
_reflns_number_gt 944
_reflns_number_total 1045
_reflns_threshold_expression 'I > 2\s(I)'
_cod_data_source_file wm5278sup1.cif
_cod_data_source_block I
_cod_database_code 2241623
_shelx_space_group_comment
;
The symmetry employed for this shelxl refinement is uniquely defined
by the following loop, which should always be used as a source of
symmetry information in preference to the above space-group names.
They are only intended as comments.
;
_shelx_estimated_absorpt_t_min 0.637
_shelx_estimated_absorpt_t_max 0.960

loop_
_space_group_symop_operation_xyz
'x, y, z'
'-x, -y, z'
'x+1/2, -y+1/2, -z+1/2'
'-x+1/2, y+1/2, -z+1/2'
'-x, -y, -z'
'x, y, -z'
'-x-1/2, y-1/2, z-1/2'
'x-1/2, -y-1/2, z-1/2'

loop_
_atom_site_type_symbol
_atom_site_label
_atom_site_fract_x
_atom_site_fract_y
_atom_site_fract_z
_atom_site_U_iso_or_equiv
_atom_site_adp_type
_atom_site_calc_flag
_atom_site_occupancy
Co Co1 0.0000 0.0000 0.0000 0.00790(10) Uani d 1
O O1 0.24789(12) 0.04561(6) 0.0000 0.0122(2) Uani d 1
O O2 -0.08057(13) 0.12744(7) 0.0000 0.0173(2) Uani d 1
N N1 0.0000 0.0000 0.31898(17) 0.0106(3) Uani d 1
C C1 0.29942(18) 0.12455(10) 0.0000 0.0134(3) Uani d 1
C C2 0.19083(19) 0.19922(9) 0.0000 0.0148(3) Uani d 1
H H2 0.2442 0.2557 0.0000 0.018 Uiso calc 1
C C3 0.01048(18) 0.19635(10) 0.0000 0.0127(3) Uani d 1
C C4 -0.0887(2) 0.28217(9) 0.0000 0.0196(3) Uani d 1
H H4A -0.1733 0.2817 0.1008 0.029 Uiso calc 0.5
H H4B -0.1488 0.2891 -0.1184 0.029 Uiso calc 0.5
H H4C -0.0085 0.3314 0.0176 0.029 Uiso calc 0.5
C C5 0.49196(18) 0.13858(12) 0.0000 0.0228(3) Uani d 1
H H5A 0.5190 0.1944 -0.0619 0.034 Uiso calc 0.5
H H5B 0.5481 0.0899 -0.0659 0.034 Uiso calc 0.5
H H5C 0.5340 0.1405 0.1277 0.034 Uiso calc 0.5
C C6 0.1745(3) -0.02067(16) 0.3932(3) 0.0167(4) Uani d 0.5
H H6A 0.2582 0.0237 0.3477 0.020 Uiso calc 0.5
H H6B 0.2115 -0.0793 0.3477 0.020 Uiso calc 0.5
C C7 -0.1237(3) -0.06034(13) 0.3934(3) 0.0155(4) Uani d 0.5
H H7A -0.0975 -0.1206 0.3484 0.019 Uiso calc 0.5
H H7B -0.2402 -0.0442 0.3484 0.019 Uiso calc 0.5
C C8 -0.0438(3) 0.09127(13) 0.3934(3) 0.0142(4) Uani d 0.5
H H8A -0.1589 0.1093 0.3477 0.017 Uiso calc 0.5
H H8B 0.0420 0.1345 0.3477 0.017 Uiso calc 0.5

loop_
_atom_site_aniso_label
_atom_site_aniso_U_11
_atom_site_aniso_U_22
_atom_site_aniso_U_33
_atom_site_aniso_U_12
_atom_site_aniso_U_13
_atom_site_aniso_U_23
Co1 0.01008(15) 0.00601(15) 0.00760(15) -0.00078(8) 0.000 0.000
O1 0.0133(5) 0.0109(5) 0.0122(5) -0.0013(4) 0.000 0.000
O2 0.0147(5) 0.0089(5) 0.0282(6) -0.0001(4) 0.000 0.000
N1 0.0122(6) 0.0114(6) 0.0081(5) 0.0000(4) 0.000 0.000
C1 0.0158(7) 0.0143(7) 0.0102(6) -0.0041(5) 0.000 0.000
C2 0.0195(7) 0.0093(6) 0.0156(6) -0.0036(5) 0.000 0.000
C3 0.0202(7) 0.0089(7) 0.0089(6) 0.0004(5) 0.000 0.000
C4 0.0238(8) 0.0106(6) 0.0243(8) 0.0022(5) 0.000 0.000
C5 0.0151(7) 0.0177(8) 0.0355(9) -0.0031(5) 0.000 0.000
C6 0.0143(9) 0.0269(10) 0.0090(9) 0.0046(8) 0.0003(8) 0.0007(8)
C7 0.0219(10) 0.0169(9) 0.0079(9) -0.0109(8) 0.0005(8) -0.0015(7)
C8 0.0252(10) 0.0099(9) 0.0075(9) 0.0030(7) -0.0007(8) 0.0006(7)

loop_
_atom_type_symbol
_atom_type_description
_atom_type_scat_dispersion_real
_atom_type_scat_dispersion_imag
_atom_type_scat_source
C C 0.0033 0.0016 'International Tables Vol C Tables 4.2.6.8 and 6.1.1.4'
H H 0.0000 0.0000 'International Tables Vol C Tables 4.2.6.8 and 6.1.1.4'
Co Co 0.3494 0.9721 'International Tables Vol C Tables 4.2.6.8 and 6.1.1.4'
N N 0.0061 0.0033 'International Tables Vol C Tables 4.2.6.8 and 6.1.1.4'
O O 0.0106 0.0060 'International Tables Vol C Tables 4.2.6.8 and 6.1.1.4'

loop_
_geom_angle_atom_site_label_1
_geom_angle_atom_site_label_2
_geom_angle_atom_site_label_3
_geom_angle_site_symmetry_1
_geom_angle_site_symmetry_3
_geom_angle
O2 Co1 O2 5 . 180.0
O2 Co1 O1 5 . 91.89(4)
O2 Co1 O1 . . 88.11(4)
O2 Co1 O1 5 5 88.11(4)
O2 Co1 O1 . 5 91.89(4)
O1 Co1 O1 . 5 180.0
O2 Co1 N1 5 . 90.0
O2 Co1 N1 . . 90.0
O1 Co1 N1 . . 90.0
O1 Co1 N1 5 . 90.0
O2 Co1 N1 5 5 90.0
O2 Co1 N1 . 5 90.0
O1 Co1 N1 . 5 90.0
O1 Co1 N1 5 5 90.0
N1 Co1 N1 . 5 180.0
C1 O1 Co1 . . 128.25(9)
C3 O2 Co1 . . 128.06(9)
C7 N1 C7 2 . 135.78(17)
C7 N1 C6 2 . 52.41(12)
C7 N1 C6 . . 109.78(13)
C7 N1 C6 2 2 109.78(13)
C7 N1 C6 . 2 52.41(12)
C6 N1 C6 . 2 137.70(17)
C7 N1 C8 2 . 55.60(12)
C7 N1 C8 . . 107.38(12)
C6 N1 C8 . . 105.43(13)
C6 N1 C8 2 . 58.58(12)
C7 N1 C8 2 2 107.38(12)
C7 N1 C8 . 2 55.60(12)
C6 N1 C8 . 2 58.58(12)
C6 N1 C8 2 2 105.43(13)
C8 N1 C8 . 2 138.58(17)
C7 N1 Co1 2 . 112.11(9)
C7 N1 Co1 . . 112.11(9)
C6 N1 Co1 . . 111.15(9)
C6 N1 Co1 2 . 111.15(9)
C8 N1 Co1 . . 110.71(8)
C8 N1 Co1 2 . 110.71(8)
O1 C1 C2 . . 124.93(13)
O1 C1 C5 . . 116.56(13)
C2 C1 C5 . . 118.50(14)
C3 C2 C1 . . 124.83(14)
C3 C2 H2 . . 117.6
C1 C2 H2 . . 117.6
O2 C3 C2 . . 125.82(14)
O2 C3 C4 . . 115.39(13)
C2 C3 C4 . . 118.79(14)
C3 C4 H4A . . 109.5
C3 C4 H4B . . 109.5
H4A C4 H4B . . 109.5
C3 C4 H4C . . 109.5
H4A C4 H4C . . 109.5
H4B C4 H4C . . 109.5
C1 C5 H5A . . 109.5
C1 C5 H5B . . 109.5
H5A C5 H5B . . 109.5
C1 C5 H5C . . 109.5
H5A C5 H5C . . 109.5
H5B C5 H5C . . 109.5
N1 C6 C6 . 6_556 111.15(9)
N1 C6 H6A . . 109.4
C6 C6 H6A 6_556 . 109.4
N1 C6 H6B . . 109.4
C6 C6 H6B 6_556 . 109.4
H6A C6 H6B . . 108.0
N1 C7 C7 . 6_556 112.11(9)
N1 C7 H7A . . 109.2
C7 C7 H7A 6_556 . 109.2
N1 C7 H7B . . 109.2
C7 C7 H7B 6_556 . 109.2
H7A C7 H7B . . 107.9
N1 C8 C8 . 6_556 110.71(8)
N1 C8 H8A . . 109.5
C8 C8 H8A 6_556 . 109.5
N1 C8 H8B . . 109.5
C8 C8 H8B 6_556 . 109.5
H8A C8 H8B . . 108.1

loop_
_geom_bond_atom_site_label_1
_geom_bond_atom_site_label_2
_geom_bond_site_symmetry_2
_geom_bond_distance
Co1 O2 5 2.0299(10)
Co1 O2 . 2.0299(10)
Co1 O1 . 2.0410(10)
Co1 O1 5 2.0411(10)
Co1 N1 . 2.3071(12)
Co1 N1 5 2.3071(12)
O1 C1 . 1.2612(18)
O2 C3 . 1.2603(18)
N1 C7 2 1.4299(19)
N1 C7 . 1.4299(19)
N1 C6 . 1.488(2)
N1 C6 2 1.488(2)
N1 C8 . 1.523(2)
N1 C8 2 1.523(2)
C1 C2 . 1.410(2)
C1 C5 . 1.5067(19)
C2 C3 . 1.398(2)
C2 H2 . 0.9500
C3 C4 . 1.511(2)
C4 H4A . 0.9800
C4 H4B . 0.9800
C4 H4C . 0.9800
C5 H5A . 0.9800
C5 H5B . 0.9800
C5 H5C . 0.9800
C6 C6 6_556 1.545(4)
C6 H6A . 0.9900
C6 H6B . 0.9900
C7 C7 6_556 1.542(4)
C7 H7A . 0.9900
C7 H7B . 0.9900
C8 C8 6_556 1.541(4)
C8 H8A . 0.9900
C8 H8B . 0.9900

loop_
_geom_torsion_atom_site_label_1
_geom_torsion_atom_site_label_2
_geom_torsion_atom_site_label_3
_geom_torsion_atom_site_label_4
_geom_torsion_site_symmetry_1
_geom_torsion_site_symmetry_4
_geom_torsion
Co1 O1 C1 C2 . . 0.0
Co1 O1 C1 C5 . . 180.0
O1 C1 C2 C3 . . 0.0
C5 C1 C2 C3 . . 180.0
Co1 O2 C3 C2 . . 0.0
Co1 O2 C3 C4 . . 180.0
C1 C2 C3 O2 . . 0.0
C1 C2 C3 C4 . . 180.0
C7 N1 C6 C6 2 6_556 77.79(11)
C7 N1 C6 C6 . 6_556 -55.39(11)
C6 N1 C6 C6 2 6_556 -0.002000
C8 N1 C6 C6 . 6_556 59.99(10)
C8 N1 C6 C6 2 6_556 -77.99(10)
Co1 N1 C6 C6 . 6_556 179.998000
C7 N1 C7 C7 2 6_556 -0.002000
C6 N1 C7 C7 . 6_556 55.94(12)
C6 N1 C7 C7 2 6_556 -79.70(11)
C8 N1 C7 C7 . 6_556 -58.19(11)
C8 N1 C7 C7 2 6_556 79.37(10)
Co1 N1 C7 C7 . 6_556 179.998000
C7 N1 C8 C8 2 6_556 -76.77(11)
C7 N1 C8 C8 . 6_556 57.32(11)
C6 N1 C8 C8 . 6_556 -59.70(11)
C6 N1 C8 C8 2 6_556 77.23(10)
C8 N1 C8 C8 2 6_556 0.000000
Co1 N1 C8 C8 . 6_556 180.000000

_cod_database_fobs_code 2241623
